data_2003589
loop_
_publ_author_name
'Puliti, R.'
'De Rosa, S.'
'Mattia, C. A.'

_publ_section_title
;
 Crystal Studies of Avarol Derivatives. 5'-Acetylavarol from <i>Dysidea
 avara</i>
;
_journal_issue 6
_journal_name_full 'Acta Crystallographica Section C'
_journal_page_first 1195
_journal_page_last 1198
_journal_paper_doi 10.1107/S0108270194012722
_journal_volume 51
_journal_year 1995
_chemical_compound_source
;
;
_chemical_formula_sum 'C23 H32 O3'
_chemical_formula_weight 356.51
_space_group_IT_number 19
_symmetry_cell_setting orthorhombic
_symmetry_space_group_name_Hall 'P 2ac 2ab'
_symmetry_space_group_name_H-M 'P 21 21 21'
_atom_type_scat_source IntTabIV
_cell_angle_alpha 90
_cell_angle_beta 90
_cell_angle_gamma 90
_cell_formula_units_Z 4
_cell_length_a 7.256(1)
_cell_length_b 9.3991(9)
_cell_length_c 30.265(3)
_cell_measurement_reflns_used 24
_cell_measurement_temperature 293
_cell_measurement_theta_max 27
_cell_measurement_theta_min 20
_cell_volume 2064.1(4)
_diffrn_measurement_device 'Enraf-Nonius CAD4F'
_diffrn_measurement_method \w
_diffrn_radiation_type CuK\a
_diffrn_radiation_wavelength 1.54056
_diffrn_reflns_limit_h_max 8
_diffrn_reflns_limit_h_min 0
_diffrn_reflns_limit_k_max 11
_diffrn_reflns_limit_k_min 0
_diffrn_reflns_limit_l_max 36
_diffrn_reflns_limit_l_min 0
_diffrn_reflns_number 2273
_diffrn_reflns_theta_max 70
_diffrn_standards_decay_% 4
_diffrn_standards_interval_time 240
_diffrn_standards_number 3
_exptl_absorpt_coefficient_mu 0.549
_exptl_absorpt_correction_type none
_exptl_crystal_colour Colourless
_exptl_crystal_density_diffrn 1.147
_exptl_crystal_description Prism
_exptl_crystal_size_max 0.38
_exptl_crystal_size_mid 0.10
_exptl_crystal_size_min 0.07
_refine_diff_density_max 0.15
_refine_diff_density_min -0.13
_refine_ls_extinction_coef 1.11E-6(7)
_refine_ls_extinction_method 'Stout & Jensen (1968)'
_refine_ls_goodness_of_fit_obs 0.88
_refine_ls_hydrogen_treatment noref
_refine_ls_number_parameters 236
_refine_ls_number_reflns 1704
_refine_ls_R_factor_obs 0.0441
_refine_ls_shift/esd_max 0.01
_refine_ls_structure_factor_coef F
_refine_ls_weighting_details 'w = 1/[\s^2^(F~o~) + (0.01F~o~)^2^ + 0.2]'
_refine_ls_weighting_scheme calc
_refine_ls_wR_factor_obs 0.0438
_reflns_number_observed 1704
_reflns_number_total 2273
_reflns_observed_criterion I>=2.5\s(I)
_cod_data_source_file na1126.cif
_cod_data_source_block na1126a
_cod_depositor_comments
;
The following automatic conversions were performed:

'_refine_ls_weighting_scheme' value 'w = 1/[\s^2^(F~o~) +
(0.01F~o~)^2^ + 0.2]' was changed to 'calc'. New tag
'_refine_ls_weighting_details' was created. The value of the new tag
was set to 'w = 1/[\s^2^(F~o~) + (0.01F~o~)^2^ + 0.2]'.

Automatic conversion script
Id: cif_fix_values 3143 2015-03-26 13:38:13Z robertas 
;
_cod_original_cell_volume 2064.0(7)
_cod_database_code 2003589

loop_
_symmetry_equiv_pos_as_xyz
x,y,z
1/2-x,-y,1/2+z
-x,1/2+y,1/2-z
1/2+x,1/2-y,-z

loop_
_atom_site_label
_atom_site_fract_x
_atom_site_fract_y
_atom_site_fract_z
_atom_site_U_iso_or_equiv
O1 -.2007(4) .0832(3) .31270(8) 6.60(7)
O2 .4705(4) .1169(3) .22719(7) 5.87(6)
O3 .3956(5) .3375(3) .2045(1) 9.58(9)
C1 -.0624(5) .0077(4) .4098(1) 4.40(7)
C2 -.0771(6) -.1520(4) .4006(1) 5.62(9)
C3 .0734(6) -.2323(4) .4226(1) 5.06(8)
C4 .2201(5) -.1777(4) .4415(1) 4.57(8)
C5 .2531(5) -.0160(3) .44346(9) 3.80(7)
C6 .4587(5) .0181(4) .4360(1) 4.67(8)
C7 .4896(5) .1771(4) .4303(1) 5.03(8)
C8 .3850(5) .2359(3) .3909(1) 4.21(7)
C9 .1723(4) .2134(3) .3958(1) 3.83(7)
C10 .1412(4) .0515(3) .40504(9) 3.43(6)
C11 .0722(5) .2564(3) .3521(1) 4.39(7)
C12 .0902(5) .3110(4) .4317(1) 4.99(8)
C13 .4435(6) .3910(4) .3829(1) 6.3(1)
C14 .1982(6) .0325(4) .4907(1) 5.09(9)
C15 .3602(7) -.2719(4) .4635(2) 7.4(1)
C1' .1054(5) .1705(4) .3107(1) 4.27(7)
C2' -.0310(6) .0833(4) .2926(1) 5.19(8)
C3' .0007(7) .0038(5) .2549(1) 6.12(9)
C4' .1680(6) .0133(4) .2328(1) 6.0(1)
C5' .2981(6) .1057(4) .2494(1) 5.33(9)
C6' .2706(5) .1824(4) .2873(1) 4.62(8)
C7' .5010(6) .2413(4) .2054(1) 6.0(1)
C8' .6866(7) .2424(5) .1840(1) 7.5(1)
H01 -0.2722 0.0043 0.3015 6.60
H1 -0.1070 0.0289 0.4411 4.40
H2 -0.1409 0.0627 0.3877 4.40
H3 -0.0694 -0.1684 0.3673 5.62
H4 -0.2007 -0.1880 0.4121 5.62
H5 0.0616 -0.3404 0.4230 5.06
H6 0.5029 -0.0333 0.4083 4.67
H7 0.5325 -0.0164 0.4626 4.67
H8 0.6269 0.1952 0.4257 5.03
H9 0.4462 0.2282 0.4581 5.03
H10 0.4187 0.1803 0.3631 4.21
H11 0.1936 0.0103 0.3765 3.43
H12 0.1100 0.3586 0.3453 4.39
H13 -0.0658 0.2527 0.3584 4.39
H14 0.0845 0.4129 0.4201 4.99
H15 0.1711 0.3074 0.4592 4.99
H16 -0.0395 0.2772 0.4394 4.99
H17 0.3795 0.4287 0.3552 6.30
H18 0.4071 0.4517 0.4094 6.30
H19 0.5828 0.3955 0.3786 6.30
H20 0.2624 -0.0305 0.5135 5.09
H21 0.0589 0.0241 0.4945 5.09
H22 0.2371 0.1356 0.4953 5.09
H23 0.3850 -0.2358 0.4947 7.39
H24 0.3109 -0.3734 0.4649 7.39
H25 0.4795 -0.2704 0.4457 7.39
H1' -0.0976 -0.0610 0.2434 6.12
H2' 0.1932 -0.0448 0.2058 6.01
H3' 0.3695 0.2474 0.2983 4.62
H4' 0.6734 0.2189 0.1513 7.47
H5' 0.7444 0.3408 0.1874 7.47
H6' 0.7690 0.1684 0.1988 7.47

loop_
_geom_angle_atom_site_label_1
_geom_angle_atom_site_label_2
_geom_angle_atom_site_label_3
_geom_angle
_geom_angle_publ_flag
C5' O2 C7' 115.8(3) yes
C2 C1 C10 108.1(3) yes
C1 C2 C3 111.5(3) yes
C2 C3 C4 126.3(3) yes
C3 C4 C5 121.9(3) yes
C3 C4 C15 120.7(3) yes
C5 C4 C15 117.4(3) yes
C4 C5 C6 110.5(3) yes
C4 C5 C10 107.0(2) yes
C4 C5 C14 106.6(3) yes
C6 C5 C10 108.1(2) yes
C6 C5 C14 108.8(3) yes
C10 C5 C14 115.8(3) yes
C5 C6 C7 111.3(3) yes
C6 C7 C8 112.0(3) yes
C7 C8 C9 111.7(3) yes
C7 C8 C13 109.4(3) yes
C9 C8 C13 114.6(3) yes
C8 C9 C10 106.9(2) yes
C8 C9 C11 110.1(3) yes
C8 C9 C12 111.5(3) yes
C10 C9 C11 109.6(2) yes
C10 C9 C12 113.4(3) yes
C11 C9 C12 105.2(3) yes
C1 C10 C5 108.8(3) yes
C1 C10 C9 114.5(3) yes
C5 C10 C9 117.1(3) yes
C9 C11 C1' 119.4(3) yes
C11 C1' C2' 121.7(3) yes
C11 C1' C6' 121.0(3) yes
C2' C1' C6' 117.2(3) yes
O1 C2' C1' 117.6(3) yes
O1 C2' C3' 120.9(4) yes
C1' C2' C3' 121.5(4) yes
C2' C3' C4' 120.5(4) yes
C3' C4' C5' 117.7(4) yes
O2 C5' C4' 118.4(3) yes
O2 C5' C6' 119.0(3) yes
C4' C5' C6' 122.5(4) yes
C1' C6' C5' 120.5(3) yes
O2 C7' O3 124.2(4) yes
O2 C7' C8' 111.3(4) yes
O3 C7' C8' 124.5(4) yes

loop_
_geom_bond_atom_site_label_1
_geom_bond_atom_site_label_2
_geom_bond_distance
_geom_bond_publ_flag
O1 C2' 1.374(5) yes
O2 C5' 1.424(5) yes
O2 C7' 1.362(5) yes
O3 C7' 1.185(5) yes
C1 C2 1.531(5) yes
C1 C10 1.541(5) yes
C2 C3 1.485(5) yes
C3 C4 1.314(5) yes
C4 C5 1.540(5) yes
C4 C15 1.503(6) yes
C5 C6 1.543(5) yes
C5 C10 1.554(4) yes
C5 C14 1.553(4) yes
C6 C7 1.521(5) yes
C7 C8 1.517(5) yes
C8 C9 1.565(5) yes
C8 C13 1.537(5) yes
C9 C10 1.563(4) yes
C9 C11 1.561(5) yes
C9 C12 1.541(5) yes
C11 C1' 1.512(5) yes
C1' C2' 1.396(5) yes
C1' C6' 1.396(5) yes
C2' C3' 1.385(5) yes
C3' C4' 1.388(7) yes
C4' C5' 1.377(6) yes
C5' C6' 1.368(5) yes
C7' C8' 1.494(6) yes

loop_
_geom_torsion_atom_site_label_1
_geom_torsion_atom_site_label_2
_geom_torsion_atom_site_label_3
_geom_torsion_atom_site_label_4
_geom_torsion
_geom_torsion_publ_flag
C5' O2 C7' O3 0.9(5) yes
C2 C3 C4 C5 0.6(6) yes
C4 C5 C10 C9 -172.0(3) yes
C14 C5 C10 C9 69.3(4) yes
C13 C8 C9 C12 -53.9(4) yes
C8 C9 C11 C1' 66.1(4) yes
C9 C11 C1' C2' 109.8(4) yes
C6' C1' C2' O1 -173.0(3) yes
O2 C5' C6' C1' -178.0(3) yes
